data_7703291
loop_
_publ_author_name
'Liu, Cai-Ming'
'Zhang, De-Qing'
'Hao, Xiang'
'Zhu, Dao-Ben'

_publ_section_title
;
 Zn<sub>2</sub>Ln<sub>2</sub> complexes with carbonate bridges formed by
 the fixation of carbon dioxide in the atmosphere: single-molecule magnet
 behaviour and magnetocaloric effect.
;
_journal_issue 7
_journal_name_full 'Dalton transactions (Cambridge, England : 2003)'
_journal_page_first 2121
_journal_page_last 2128
_journal_paper_doi 10.1039/c9dt04480a
_journal_volume 49
_journal_year 2020
_chemical_formula_moiety 'C56 H62 Eu2 F12 N4 O18 Zn2, C H4 O'
_chemical_formula_sum 'C57 H66 Eu2 F12 N4 O19 Zn2'
_chemical_formula_weight 1773.79
_space_group_crystal_system triclinic
_space_group_IT_number 2
_space_group_name_Hall '-P 1'
_space_group_name_H-M_alt 'P -1'
_atom_sites_solution_hydrogens mixed
_atom_sites_solution_primary iterative
_audit_creation_date 2020-01-09
_audit_creation_method
;
Olex2 1.2
(compiled 2018.05.29 svn.r3508 for OlexSys, GUI svn.r5506)
;
_audit_update_record
;
2020-01-09 deposited with the CCDC.	2020-01-15 downloaded from the CCDC.
;
_cell_angle_alpha 76.7550(10)
_cell_angle_beta 87.4460(10)
_cell_angle_gamma 69.4370(10)
_cell_formula_units_Z 2
_cell_length_a 13.7920(2)
_cell_length_b 14.5529(2)
_cell_length_c 18.1149(2)
_cell_measurement_reflns_used 32310
_cell_measurement_temperature 170.00(11)
_cell_measurement_theta_max 75.4160
_cell_measurement_theta_min 2.5000
_cell_volume 3311.12(8)
_computing_cell_refinement 'CrysAlisPro 1.171.40.14e (Rigaku OD, 2018)'
_computing_data_collection 'CrysAlisPro 1.171.40.14e (Rigaku OD, 2018)'
_computing_data_reduction 'CrysAlisPro 1.171.40.14e (Rigaku OD, 2018)'
_computing_molecular_graphics 'Olex2 (Dolomanov et al., 2009)'
_computing_publication_material 'Olex2 (Dolomanov et al., 2009)'
_computing_structure_refinement 'ShelXL (Sheldrick, 2015)'
_computing_structure_solution 'olex2.solve (Bourhis et al., 2015)'
_diffrn_ambient_environment N~2~
_diffrn_ambient_temperature 170.00(11)
_diffrn_detector 'CCD plate'
_diffrn_detector_type HyPix
_diffrn_measured_fraction_theta_full 0.994
_diffrn_measured_fraction_theta_max 0.955
_diffrn_measurement_details
;
List of Runs (angles in degrees, time in seconds):

  # Type    Start    End  Width  t~exp~   \w     \q     \k     \f   Frames
#--------------------------------------------------------------------------
  1  \w    -34.00  25.00   0.50    0.05    --  -47.20  36.00-101.00  118
  2  \w   -119.00 -74.00   0.50    0.05    --  -47.20 -36.00 101.00   90
  3  \w     63.00 118.00   0.50    0.05    --   47.20  36.00-101.00  110
  4  \w    -26.00  59.00   0.50    0.05    --   47.20 -36.00 101.00  170
  5  \w   -165.00 -90.00   0.50    0.05    --  -99.00 -36.00 101.00  150
  6  \w    -78.00 -52.00   0.50    0.05    --  -99.00  36.00-101.00   52
  7  \w     30.00 116.00   0.50    0.05    --  103.25 -36.00 101.00  172
  8  \w     92.00 162.00   0.50    0.05    --  103.25  36.00-101.00  140
  9  \w    -70.00  -2.00   0.50    0.05    --  -47.20  77.00 -60.00  136
 10  \w    -59.00  25.00   0.50    0.05    --  -47.20  19.00  60.00  168
 11  \w   -110.00 -85.00   0.50    0.05    --  -47.20-125.00-120.00   50
 12  \w     37.00 120.00   0.50    0.05    --   47.20  38.00  90.00  166
 13  \w    -87.00 -28.00   0.50    0.05    --  -99.00  45.00 120.00  118
 14  \w    -60.00 -26.00   0.50    0.05    --  -99.00  77.00-120.00   68
 15  \w   -119.00 -93.00   0.50    0.05    --  -99.00 -15.00 150.00   52
 16  \w    -69.00 -34.00   0.50    0.05    --  -99.00 125.00 -60.00   70
 17  \w    -64.00 -28.00   0.50    0.05    --  -99.00  61.00  30.00   72
 18  \w   -116.00 -41.00   0.50    0.05    --  -99.00 125.00-120.00  150
 19  \w   -115.00 -89.00   0.50    0.05    --  -99.00 125.00 -60.00   52
 20  \w   -115.00 -80.00   0.50    0.05    --  -99.00  61.00  30.00   70
 21  \w   -122.00 -94.00   0.50    0.05    --  -99.00  77.00-120.00   56
 22  \w    -94.00 -25.00   0.50    0.05    --  -99.00  30.00  30.00  138
 23  \w     37.00 107.00   0.50    0.05    --  103.25 -94.00  60.00  140
 24  \w     34.00 110.00   0.50    0.05    --  103.25 -61.00 120.00  152
 25  \w     61.00  87.00   0.50    0.05    --  103.25 -94.00 120.00   52
 26  \w     91.00 148.00   0.50    0.05    --  103.25  45.00-150.00  114
 27  \w     59.00 109.00   0.50    0.05    --  103.25 -94.00-150.00  100
 28  \w     92.00 168.00   0.50    0.05    --  103.25  15.00 150.00  152
 29  \w     34.00 101.00   0.50    0.05    --  103.25 -94.00 -30.00  134
 30  \w     31.00 108.00   0.50    0.05    --  103.25 -94.00  90.00  154
 31  \w     69.00 114.00   0.50    0.05    --  103.25-125.00 -90.00   90
 32  \w     92.00 163.00   0.50    0.05    --  103.25  45.00  30.00  142
;
_diffrn_measurement_device 'four-circle diffractometer'
_diffrn_measurement_device_type 'XtaLAB Synergy R, HyPix'
_diffrn_measurement_method '\w scans'
_diffrn_orient_matrix_type 'CrysAlisPro convention (1999,Acta A55,543-557)'
_diffrn_orient_matrix_UB_11 -0.0488842000
_diffrn_orient_matrix_UB_12 0.0871623000
_diffrn_orient_matrix_UB_13 0.0402197000
_diffrn_orient_matrix_UB_21 -0.1046839000
_diffrn_orient_matrix_UB_22 -0.0158485000
_diffrn_orient_matrix_UB_23 -0.0003822000
_diffrn_orient_matrix_UB_31 0.0301078000
_diffrn_orient_matrix_UB_32 -0.0750805000
_diffrn_orient_matrix_UB_33 0.0776355000
_diffrn_radiation_monochromator mirror
_diffrn_radiation_probe x-ray
_diffrn_radiation_type CuK\a
_diffrn_radiation_wavelength 1.54184
_diffrn_reflns_av_R_equivalents 0.0445
_diffrn_reflns_av_unetI/netI 0.0373
_diffrn_reflns_Laue_measured_fraction_full 0.994
_diffrn_reflns_Laue_measured_fraction_max 0.955
_diffrn_reflns_limit_h_max 17
_diffrn_reflns_limit_h_min -17
_diffrn_reflns_limit_k_max 18
_diffrn_reflns_limit_k_min -18
_diffrn_reflns_limit_l_max 22
_diffrn_reflns_limit_l_min -21
_diffrn_reflns_number 42470
_diffrn_reflns_point_group_measured_fraction_full 0.994
_diffrn_reflns_point_group_measured_fraction_max 0.955
_diffrn_reflns_theta_full 67.684
_diffrn_reflns_theta_max 75.560
_diffrn_reflns_theta_min 2.508
_diffrn_source 'Rotating-anode X-ray tube'
_diffrn_source_type 'PhotonJet R (Cu) X-ray Source'
_exptl_absorpt_coefficient_mu 15.112
_exptl_absorpt_correction_T_max 1.00000
_exptl_absorpt_correction_T_min 0.38226
_exptl_absorpt_correction_type multi-scan
_exptl_absorpt_process_details
;
CrysAlisPro 1.171.40.14e (Rigaku Oxford Diffraction, 2018)
Empirical absorption correction using spherical harmonics,
 implemented in SCALE3 ABSPACK scaling algorithm.
;
_exptl_crystal_colour 'clear light yellow'
_exptl_crystal_density_diffrn 1.779
_exptl_crystal_description cube
_exptl_crystal_F_000 1764
_exptl_crystal_size_max 0.35
_exptl_crystal_size_mid 0.28
_exptl_crystal_size_min 0.23
_refine_diff_density_max 1.241
_refine_diff_density_min -0.977
_refine_diff_density_rms 0.114
_refine_ls_extinction_coef 0.00049(4)
_refine_ls_extinction_expression Fc^*^=kFc[1+0.001xFc^2^\l^3^/sin(2\q)]^-1/4^
_refine_ls_extinction_method 'SHELXL-2018/3 (Sheldrick 2018)'
_refine_ls_goodness_of_fit_ref 1.021
_refine_ls_hydrogen_treatment constr
_refine_ls_matrix_type full
_refine_ls_number_parameters 933
_refine_ls_number_reflns 13120
_refine_ls_number_restraints 204
_refine_ls_restrained_S_all 1.094
_refine_ls_R_factor_all 0.0407
_refine_ls_R_factor_gt 0.0365
_refine_ls_shift/su_max 0.002
_refine_ls_shift/su_mean 0.000
_refine_ls_structure_factor_coef Fsqd
_refine_ls_weighting_details 'w=1/[\s^2^(Fo^2^)+(0.0596P)^2^+5.8700P] where P=(Fo^2^+2Fc^2^)/3'
_refine_ls_weighting_scheme calc
_refine_ls_wR_factor_gt 0.0936
_refine_ls_wR_factor_ref 0.0976
_reflns_Friedel_coverage 0.000
_reflns_number_gt 12417
_reflns_number_total 13120
_reflns_threshold_expression 'I > 2\s(I)'
_cod_data_source_file c9dt04480a2.cif
_cod_data_source_block 1_CCDC1
_cod_depositor_comments 'Adding full bibliography for 7703290--7703292.cif.'
_cod_database_code 7703291
_shelx_shelxl_version_number 2018/3
_chemical_oxdiff_formula CHNOFZnEu
_shelx_space_group_comment
;
The symmetry employed for this shelxl refinement is uniquely defined
by the following loop, which should always be used as a source of
symmetry information in preference to the above space-group names.
They are only intended as comments.
;
_reflns_odcompleteness_completeness 99.97
_reflns_odcompleteness_iscentric 1
_reflns_odcompleteness_theta 66.97
_olex2_refinement_description
;
1. Fixed Uiso
 At 1.2 times of:
  All C(H) groups, All C(H,H) groups
 At 1.5 times of:
  All C(H,H,H) groups, All O(H) groups
2. Restrained distances
 C48-F1 \\sim C48-F1A \\sim C48-F2 \\sim C48-F2A \\sim C48-F3 \\sim C48-F3A
 with sigma of 0.01
 C57-F10 \\sim C57-F10A \\sim C57-F11 \\sim C57-F11A \\sim C57-F12 \\sim
C57-F12A
 with sigma of 0.01
 F1-F2 \\sim F2-F3 \\sim F3-F1 \\sim F1A-F2A \\sim F2A-F3A \\sim F3A-F1A
 with sigma of 0.02
 F10-F11 \\sim F11-F12 \\sim F12-F10 \\sim F10A-F11A \\sim F11A-F12A \\sim
F12A-F10A
 with sigma of 0.02
3. Uiso/Uaniso restraints and constraints
F1 \\sim F1A \\sim F2 \\sim F2A \\sim F3 \\sim F3A: within 2A with sigma of
0.02 and sigma for terminal atoms of 0.04
F10 \\sim F10A \\sim F11 \\sim F11A \\sim F12 \\sim F12A: within 2A with sigma
of 0.02 and sigma for terminal atoms of 0.04
Uanis(F1) \\sim Ueq, Uanis(F1A) \\sim Ueq, Uanis(F2) \\sim Ueq, Uanis(F2A)
\\sim Ueq, Uanis(F3) \\sim Ueq, Uanis(F3A) \\sim Ueq, Uanis(F10) \\sim Ueq,
Uanis(F10A) \\sim Ueq, Uanis(F11) \\sim Ueq, Uanis(F11A) \\sim Ueq, Uanis(F12)
\\sim Ueq, Uanis(F12A) \\sim Ueq: with sigma of 0.002 and sigma for terminal
atoms of 0.004
4. Others
 Sof(F1A)=Sof(F2A)=Sof(F3A)=1-FVAR(1)
 Sof(F1)=Sof(F2)=Sof(F3)=FVAR(1)
 Sof(F10A)=Sof(F11A)=Sof(F12A)=1-FVAR(2)
 Sof(F10)=Sof(F11)=Sof(F12)=FVAR(2)
5.a Riding coordinates:
 C23(H23A,H23B,H23C), C44(H44A,H44B,H44C)
5.b Secondary CH2 refined with riding coordinates:
 C9(H9A,H9B), C11(H11A,H11B), C12(H12A,H12B), C14(H14A,H14B), C31(H31A,H31B),
 C33(H33A,H33B), C34(H34A,H34B), C36(H36A,H36B)
5.c Me refined with riding coordinates:
 C8(H8A,H8B,H8C)
5.d Aromatic/amide H refined with riding coordinates:
 C3(H3), C5(H5), C16(H16), C19(H19), C25(H25), C27(H27), C38(H38), C41(H41),
 C50(H50), C55(H55)
5.e Idealised Me refined as rotating group:
 C1(H1A,H1B,H1C), C10(H10A,H10B,H10C), C13(H13A,H13B,H13C), C18(H18A,H18B,
 H18C), C22(H22A,H22B,H22C), C30(H30A,H30B,H30C), C32(H32A,H32B,H32C), C35(H35A,
 H35B,H35C), C40(H40A,H40B,H40C), C47(H47A,H47B,H47C)
5.f Idealised tetrahedral OH refined as rotating group:
 O19(H19A)
;
_olex2_submission_special_instructions 'No special instructions were received'
_oxdiff_exptl_absorpt_empirical_details
;
Empirical correction (ABSPACK) includes:
- Absorption correction using spherical harmonics
- Frame scaling
;
_oxdiff_exptl_absorpt_empirical_full_max 1.897
_oxdiff_exptl_absorpt_empirical_full_min 0.683

loop_
_space_group_symop_operation_xyz
'x, y, z'
'-x, -y, -z'

loop_
_atom_site_label
_atom_site_type_symbol
_atom_site_fract_x
_atom_site_fract_y
_atom_site_fract_z
_atom_site_U_iso_or_equiv
_atom_site_adp_type
_atom_site_occupancy
_atom_site_site_symmetry_order
_atom_site_calc_flag
_atom_site_refinement_flags_posn
_atom_site_refinement_flags_adp
_atom_site_refinement_flags_occupancy
_atom_site_disorder_assembly
_atom_site_disorder_group
Eu1 Eu 0.34997(2) 0.83783(2) 0.73932(2) 0.01336(7) Uani 1 1 d . . . . .
Eu2 Eu 0.22210(2) 0.62695(2) 0.72078(2) 0.01346(7) Uani 1 1 d . . . . .
Zn1 Zn 0.19174(3) 1.00325(3) 0.59225(2) 0.01665(10) Uani 1 1 d . . . . .
Zn2 Zn 0.34216(3) 0.47831(3) 0.88982(2) 0.01711(11) Uani 1 1 d . . . . .
F1 F 0.2986(6) 1.1082(4) 0.8947(4) 0.074(2) Uani 0.522(8) 1 d D U P A 1
F2 F 0.4277(6) 1.0299(8) 0.9664(5) 0.086(3) Uani 0.522(8) 1 d D U P A 1
F3 F 0.3010(6) 0.9768(5) 0.9728(4) 0.0575(19) Uani 0.522(8) 1 d D U P A 1
F1A F 0.3799(6) 1.0905(5) 0.9327(4) 0.054(2) Uani 0.478(8) 1 d D U P A 2
F2A F 0.3684(7) 0.9527(5) 0.9931(3) 0.064(2) Uani 0.478(8) 1 d D U P A 2
F3A F 0.2518(5) 1.0532(8) 0.9167(6) 0.089(3) Uani 0.478(8) 1 d D U P A 2
F4 F 0.6796(3) 0.9743(3) 0.7473(2) 0.0775(12) Uani 1 1 d . . . . .
F5 F 0.7223(2) 0.8588(4) 0.84715(18) 0.0769(13) Uani 1 1 d . . . . .
F6 F 0.7154(3) 0.8262(4) 0.7390(3) 0.0858(14) Uani 1 1 d . . . . .
F7 F 0.2754(2) 0.4794(3) 0.49581(19) 0.0600(9) Uani 1 1 d . . . . .
F8 F 0.1579(2) 0.4150(2) 0.50706(18) 0.0498(7) Uani 1 1 d . . . . .
F9 F 0.1197(3) 0.5708(2) 0.45725(15) 0.0547(8) Uani 1 1 d . . . . .
F10 F -0.1136(6) 0.5760(8) 0.7737(4) 0.083(3) Uani 0.525(8) 1 d D U P B 1
F11 F -0.1585(4) 0.6007(6) 0.6586(4) 0.066(2) Uani 0.525(8) 1 d D U P B 1
F12 F -0.0875(6) 0.4573(5) 0.7172(6) 0.086(3) Uani 0.525(8) 1 d D U P B 1
F10A F -0.1440(6) 0.6378(5) 0.7255(6) 0.075(3) Uani 0.475(8) 1 d D U P B 2
F11A F -0.1407(7) 0.5264(8) 0.6684(5) 0.082(3) Uani 0.475(8) 1 d D U P B 2
F12A F -0.0786(5) 0.4904(6) 0.7786(4) 0.067(2) Uani 0.475(8) 1 d D U P B 2
C1 C 0.2071(3) 0.8135(3) 0.9145(2) 0.0291(8) Uani 1 1 d . . . . .
H1A H 0.267075 0.753219 0.920152 0.044 Uiso 1 1 calc GR . . . .
H1B H 0.148091 0.796400 0.933624 0.044 Uiso 1 1 calc GR . . . .
H1C H 0.218831 0.857532 0.942441 0.044 Uiso 1 1 calc GR . . . .
C2 C 0.1167(3) 0.9608(3) 0.8197(2) 0.0262(8) Uani 1 1 d . . . . .
C3 C 0.0366(3) 0.9989(4) 0.8655(2) 0.0360(10) Uani 1 1 d . . . . .
H3 H 0.028743 0.957937 0.911299 0.043 Uiso 1 1 calc R . . . .
C4 C -0.0330(4) 1.0985(4) 0.8438(3) 0.0457(12) Uani 1 1 d . . . . .
C5 C -0.0189(4) 1.1580(4) 0.7746(3) 0.0412(11) Uani 1 1 d . . . . .
H5 H -0.064696 1.224049 0.759476 0.049 Uiso 1 1 calc R . . . .
C6 C 0.0614(3) 1.1217(3) 0.7277(2) 0.0279(8) Uani 1 1 d . . . . .
C7 C 0.1291(3) 1.0214(3) 0.7502(2) 0.0243(8) Uani 1 1 d . . . . .
C8 C -0.1202(5) 1.1391(6) 0.8937(4) 0.077(2) Uani 1 1 d . . . . .
H8A H -0.117469 1.087763 0.938398 0.116 Uiso 1 1 calc R . . . .
H8B H -0.113513 1.196238 0.908023 0.116 Uiso 1 1 calc R . . . .
H8C H -0.185243 1.159329 0.866505 0.116 Uiso 1 1 calc R . . . .
C9 C 0.0830(3) 1.1871(3) 0.6567(2) 0.0312(9) Uani 1 1 d . . . . .
H9A H 0.032092 1.254569 0.650106 0.037 Uiso 1 1 calc R . . . .
H9B H 0.150698 1.191352 0.662596 0.037 Uiso 1 1 calc R . . . .
C10 C -0.0251(3) 1.1524(3) 0.5727(3) 0.0317(9) Uani 1 1 d . . . . .
H10A H -0.026757 1.129387 0.527287 0.047 Uiso 1 1 calc GR . . . .
H10B H -0.073140 1.220190 0.566549 0.047 Uiso 1 1 calc GR . . . .
H10C H -0.044137 1.109341 0.614774 0.047 Uiso 1 1 calc GR . . . .
C11 C 0.1143(3) 1.2132(3) 0.5223(3) 0.0320(9) Uani 1 1 d . . . . .
H11A H 0.176726 1.221546 0.537445 0.038 Uiso 1 1 calc R . . . .
H11B H 0.060873 1.279428 0.508525 0.038 Uiso 1 1 calc R . . . .
C12 C 0.1352(3) 1.1662(3) 0.4547(2) 0.0309(9) Uani 1 1 d . . . . .
H12A H 0.070650 1.166147 0.435561 0.037 Uiso 1 1 calc R . . . .
H12B H 0.162416 1.206324 0.414844 0.037 Uiso 1 1 calc R . . . .
C13 C 0.1883(3) 1.0029(3) 0.4246(2) 0.0289(8) Uani 1 1 d . . . . .
H13A H 0.235572 0.934524 0.438039 0.043 Uiso 1 1 calc GR . . . .
H13B H 0.196616 1.032090 0.372660 0.043 Uiso 1 1 calc GR . . . .
H13C H 0.118452 1.003822 0.430956 0.043 Uiso 1 1 calc GR . . . .
C14 C 0.3193(3) 1.0607(3) 0.4653(2) 0.0271(8) Uani 1 1 d . . . . .
H14A H 0.331925 1.099934 0.498002 0.033 Uiso 1 1 calc R . . . .
H14B H 0.327168 1.092588 0.413330 0.033 Uiso 1 1 calc R . . . .
C15 C 0.3992(3) 0.9554(3) 0.4847(2) 0.0237(7) Uani 1 1 d . . . . .
C16 C 0.4650(3) 0.9157(3) 0.4304(2) 0.0298(9) Uani 1 1 d . . . . .
H16 H 0.458634 0.954623 0.381105 0.036 Uiso 1 1 calc R . . . .
C17 C 0.5399(3) 0.8197(3) 0.4476(2) 0.0294(9) Uani 1 1 d . . . . .
C18 C 0.6080(4) 0.7781(5) 0.3863(3) 0.0465(13) Uani 1 1 d . . . . .
H18A H 0.579217 0.737274 0.366212 0.070 Uiso 1 1 calc GR . . . .
H18B H 0.676398 0.737804 0.407583 0.070 Uiso 1 1 calc GR . . . .
H18C H 0.611658 0.832847 0.346378 0.070 Uiso 1 1 calc GR . . . .
C19 C 0.5503(3) 0.7633(3) 0.5222(2) 0.0256(8) Uani 1 1 d . . . . .
H19 H 0.601190 0.699603 0.535337 0.031 Uiso 1 1 calc R . . . .
C20 C 0.4849(3) 0.8021(3) 0.5770(2) 0.0208(7) Uani 1 1 d . . . . .
C21 C 0.4085(3) 0.8986(3) 0.5591(2) 0.0185(7) Uani 1 1 d . . . . .
C22 C 0.5801(3) 0.6698(3) 0.6816(2) 0.0307(9) Uani 1 1 d . . . . .
H22A H 0.636974 0.694080 0.673716 0.046 Uiso 1 1 calc GR . . . .
H22B H 0.592013 0.615944 0.656147 0.046 Uiso 1 1 calc GR . . . .
H22C H 0.574517 0.645419 0.734958 0.046 Uiso 1 1 calc GR . . . .
C23 C 0.4000(3) 0.6066(3) 0.5711(2) 0.0285(8) Uani 1 1 d . . . . .
H23A H 0.393520 0.559397 0.544094 0.043 Uiso 1 1 d R . . . .
H23B H 0.464350 0.617367 0.559584 0.043 Uiso 1 1 d R . . . .
H23C H 0.343450 0.669417 0.556094 0.043 Uiso 1 1 d R . . . .
C24 C 0.4623(3) 0.4679(3) 0.6789(2) 0.0226(7) Uani 1 1 d . . . . .
C25 C 0.5505(3) 0.4170(3) 0.6456(3) 0.0336(9) Uani 1 1 d . . . . .
H25 H 0.569713 0.448453 0.599663 0.040 Uiso 1 1 calc R . . . .
C26 C 0.6111(4) 0.3185(4) 0.6805(3) 0.0426(11) Uani 1 1 d . . . . .
C27 C 0.5818(3) 0.2736(3) 0.7492(3) 0.0357(10) Uani 1 1 d . . . . .
H27 H 0.622979 0.208478 0.773091 0.043 Uiso 1 1 calc R . . . .
C28 C 0.4923(3) 0.3230(3) 0.7839(2) 0.0259(8) Uani 1 1 d . . . . .
C29 C 0.4305(3) 0.4216(3) 0.7479(2) 0.0198(7) Uani 1 1 d . . . . .
C30 C 0.7064(5) 0.2627(5) 0.6421(4) 0.072(2) Uani 1 1 d . . . . .
H30A H 0.685499 0.242998 0.600117 0.108 Uiso 1 1 calc GR . . . .
H30B H 0.748550 0.203736 0.677865 0.108 Uiso 1 1 calc GR . . . .
H30C H 0.745426 0.305946 0.624111 0.108 Uiso 1 1 calc GR . . . .
C31 C 0.4547(3) 0.2727(3) 0.8550(2) 0.0283(8) Uani 1 1 d . . . . .
H31A H 0.388723 0.268104 0.843572 0.034 Uiso 1 1 calc R . . . .
H31B H 0.503500 0.204565 0.871983 0.034 Uiso 1 1 calc R . . . .
C32 C 0.5439(3) 0.3169(3) 0.9459(3) 0.0353(10) Uani 1 1 d . . . . .
H32A H 0.578167 0.346668 0.905226 0.053 Uiso 1 1 calc GR . . . .
H32B H 0.584825 0.246978 0.964132 0.053 Uiso 1 1 calc GR . . . .
H32C H 0.535388 0.351162 0.986463 0.053 Uiso 1 1 calc GR . . . .
C33 C 0.3840(3) 0.2812(3) 0.9801(2) 0.0320(9) Uani 1 1 d . . . . .
H33A H 0.427745 0.213070 1.003877 0.038 Uiso 1 1 calc R . . . .
H33B H 0.322612 0.278021 0.958312 0.038 Uiso 1 1 calc R . . . .
C34 C 0.3527(3) 0.3433(3) 1.0392(2) 0.0315(9) Uani 1 1 d . . . . .
H34A H 0.311992 0.315355 1.076702 0.038 Uiso 1 1 calc R . . . .
H34B H 0.414286 0.340247 1.065022 0.038 Uiso 1 1 calc R . . . .
C35 C 0.3078(3) 0.5148(4) 1.0510(2) 0.0345(9) Uani 1 1 d . . . . .
H35A H 0.380044 0.505860 1.053126 0.052 Uiso 1 1 calc GR . . . .
H35B H 0.285165 0.497180 1.101438 0.052 Uiso 1 1 calc GR . . . .
H35C H 0.268551 0.583939 1.028343 0.052 Uiso 1 1 calc GR . . . .
C36 C 0.1785(3) 0.4630(3) 1.0019(2) 0.0282(8) Uani 1 1 d . . . . .
H36A H 0.168805 0.418249 0.972916 0.034 Uiso 1 1 calc R . . . .
H36B H 0.157146 0.443654 1.053063 0.034 Uiso 1 1 calc R . . . .
C37 C 0.1102(3) 0.5690(3) 0.9670(2) 0.0248(8) Uani 1 1 d . . . . .
C38 C 0.0345(3) 0.6263(4) 1.0083(2) 0.0327(9) Uani 1 1 d . . . . .
H38 H 0.028483 0.598878 1.059262 0.039 Uiso 1 1 calc R . . . .
C39 C -0.0319(3) 0.7224(4) 0.9759(3) 0.0346(10) Uani 1 1 d . . . . .
C40 C -0.1120(4) 0.7867(4) 1.0206(3) 0.0486(13) Uani 1 1 d . . . . .
H40A H -0.120943 0.745162 1.067930 0.073 Uiso 1 1 calc GR . . . .
H40B H -0.176774 0.817597 0.991958 0.073 Uiso 1 1 calc GR . . . .
H40C H -0.089043 0.838113 1.030242 0.073 Uiso 1 1 calc GR . . . .
C41 C -0.0239(3) 0.7626(3) 0.8994(2) 0.0280(8) Uani 1 1 d . . . . .
H41 H -0.069457 0.826146 0.876112 0.034 Uiso 1 1 calc R . . . .
C42 C 0.0524(3) 0.7074(3) 0.8579(2) 0.0226(7) Uani 1 1 d . . . . .
C43 C 0.1212(3) 0.6114(3) 0.8906(2) 0.0217(7) Uani 1 1 d . . . . .
C44 C -0.0162(3) 0.8290(3) 0.7420(2) 0.0338(10) Uani 1 1 d . . . . .
H44A H -0.003910 0.842370 0.688744 0.051 Uiso 1 1 d R . . . .
H44B H -0.022050 0.886840 0.761334 0.051 Uiso 1 1 d R . . . .
H44C H -0.079370 0.814900 0.749934 0.051 Uiso 1 1 d R . . . .
C45 C 0.4059(3) 0.6462(3) 0.84400(18) 0.0169(7) Uani 1 1 d . . . . .
C46 C 0.1626(3) 0.8171(3) 0.61701(19) 0.0188(7) Uani 1 1 d . . . . .
C47 C 0.1878(6) 0.3191(5) 0.7764(4) 0.0698(18) Uani 1 1 d . . . . .
H47A H 0.236468 0.337109 0.741821 0.105 Uiso 1 1 calc GR . . . .
H47B H 0.120691 0.344219 0.751300 0.105 Uiso 1 1 calc GR . . . .
H47C H 0.210043 0.247100 0.793030 0.105 Uiso 1 1 calc GR . . . .
C48 C 0.3560(3) 1.0157(3) 0.9268(3) 0.0406(11) Uani 1 1 d D . . . .
C49 C 0.4048(3) 0.9605(3) 0.8648(2) 0.0274(8) Uani 1 1 d . . . . .
C50 C 0.5086(3) 0.9444(3) 0.8505(2) 0.0318(9) Uani 1 1 d . . . . .
H50 H 0.547495 0.963897 0.880491 0.038 Uiso 1 1 calc R . . . .
C51 C 0.5543(3) 0.9000(3) 0.7923(2) 0.0272(8) Uani 1 1 d . . . . .
C52 C 0.6697(3) 0.8877(4) 0.7821(3) 0.0386(10) Uani 1 1 d . . . . .
C53 C 0.1771(3) 0.4964(3) 0.5121(2) 0.0303(9) Uani 1 1 d . . . . .
C54 C 0.1508(3) 0.5225(3) 0.5902(2) 0.0256(8) Uani 1 1 d . . . . .
C55 C 0.0524(3) 0.5287(4) 0.6150(3) 0.0346(10) Uani 1 1 d . . . . .
H55 H 0.007466 0.516354 0.584947 0.041 Uiso 1 1 calc R . . . .
C56 C 0.0204(3) 0.5530(3) 0.6840(2) 0.0297(9) Uani 1 1 d . . . . .
C57 C -0.0856(4) 0.5492(3) 0.7111(2) 0.0445(12) Uani 1 1 d D . . . .
N1 N 0.0803(2) 1.1497(2) 0.58712(18) 0.0233(6) Uani 1 1 d . . . . .
N2 N 0.2100(2) 1.0616(2) 0.47424(17) 0.0227(6) Uani 1 1 d . . . . .
N3 N 0.4415(3) 0.3257(2) 0.91818(18) 0.0253(7) Uani 1 1 d . . . . .
N4 N 0.2917(2) 0.4490(3) 1.00471(18) 0.0253(7) Uani 1 1 d . . . . .
O1 O 0.1878(2) 0.8638(2) 0.83512(14) 0.0254(6) Uani 1 1 d . . . . .
O2 O 0.2075(2) 0.98352(19) 0.70685(14) 0.0229(5) Uani 1 1 d . . . . .
O3 O 0.34740(18) 0.93316(18) 0.61402(13) 0.0184(5) Uani 1 1 d . . . . .
O4 O 0.48579(19) 0.75034(18) 0.65164(14) 0.0217(5) Uani 1 1 d . . . . .
O5 O 0.3977(2) 0.56706(19) 0.65113(14) 0.0215(5) Uani 1 1 d . . . . .
O6 O 0.34208(18) 0.47120(18) 0.77680(14) 0.0183(5) Uani 1 1 d . . . . .
O7 O 0.19587(19) 0.56207(19) 0.84906(14) 0.0205(5) Uani 1 1 d . . . . .
O8 O 0.06790(19) 0.7435(2) 0.78201(15) 0.0235(5) Uani 1 1 d . . . . .
O9 O 0.4518(2) 0.7085(2) 0.84516(15) 0.0250(6) Uani 1 1 d . . . . .
O10 O 0.42380(19) 0.56441(19) 0.89329(14) 0.0220(5) Uani 1 1 d . . . . .
O11 O 0.33708(19) 0.67345(18) 0.78827(14) 0.0202(5) Uani 1 1 d . . . . .
O12 O 0.24152(19) 0.78697(18) 0.66526(14) 0.0204(5) Uani 1 1 d . . . . .
O13 O 0.1246(2) 0.90847(18) 0.57993(14) 0.0226(5) Uani 1 1 d . . . . .
O14 O 0.1245(2) 0.75074(19) 0.61122(14) 0.0225(5) Uani 1 1 d . . . . .
O15 O 0.3443(2) 0.9351(2) 0.83234(17) 0.0299(6) Uani 1 1 d . . . . .
O16 O 0.5159(2) 0.8696(2) 0.74617(14) 0.0240(5) Uani 1 1 d . . . . .
O17 O 0.2203(2) 0.53622(19) 0.62253(15) 0.0234(5) Uani 1 1 d . . . . .
O18 O 0.0678(2) 0.5784(2) 0.72761(15) 0.0286(6) Uani 1 1 d . . . . .
O19 O 0.1824(4) 0.3615(3) 0.8394(2) 0.0613(11) Uani 1 1 d . . . . .
H19A H 0.184453 0.418514 0.825231 0.092 Uiso 1 1 calc GR . . . .

loop_
_atom_site_aniso_label
_atom_site_aniso_U_11
_atom_site_aniso_U_22
_atom_site_aniso_U_33
_atom_site_aniso_U_23
_atom_site_aniso_U_13
_atom_site_aniso_U_12
Eu1 0.01355(11) 0.01507(10) 0.01097(11) -0.00305(7) -0.00159(7) -0.00413(8)
Eu2 0.01390(11) 0.01460(10) 0.01123(11) -0.00165(7) -0.00327(7) -0.00456(8)
Zn1 0.0185(2) 0.0145(2) 0.0146(2) -0.00249(16) -0.00198(17) -0.00313(17)
Zn2 0.0173(2) 0.0176(2) 0.0142(2) -0.00048(17) -0.00292(17) -0.00493(17)
F1 0.089(4) 0.049(3) 0.067(3) -0.025(3) 0.027(3) 0.000(3)
F2 0.090(4) 0.103(4) 0.081(4) -0.057(3) -0.006(3) -0.029(3)
F3 0.083(4) 0.054(3) 0.052(3) -0.028(2) 0.035(3) -0.037(3)
F1A 0.080(4) 0.039(3) 0.059(3) -0.029(2) 0.019(3) -0.031(3)
F2A 0.085(4) 0.053(3) 0.046(3) -0.017(2) 0.027(3) -0.013(3)
F3A 0.075(4) 0.099(4) 0.098(4) -0.063(3) 0.004(3) -0.012(3)
F4 0.063(2) 0.100(3) 0.078(3) 0.008(2) 0.0125(19) -0.058(2)
F5 0.0347(16) 0.154(4) 0.0372(17) 0.004(2) -0.0107(13) -0.041(2)
F6 0.0313(17) 0.136(4) 0.113(3) -0.079(3) 0.0188(19) -0.028(2)
F7 0.0359(15) 0.101(3) 0.068(2) -0.062(2) 0.0141(14) -0.0286(16)
F8 0.0655(19) 0.0388(15) 0.0565(18) -0.0270(13) -0.0041(15) -0.0213(14)
F9 0.082(2) 0.0378(15) 0.0277(14) -0.0081(11) -0.0048(14) 0.0009(14)
F10 0.072(4) 0.114(4) 0.077(4) -0.034(3) 0.015(3) -0.044(3)
F11 0.029(3) 0.080(4) 0.076(3) 0.005(3) 0.001(2) -0.016(2)
F12 0.071(4) 0.077(4) 0.118(4) -0.009(3) 0.027(3) -0.046(3)
F10A 0.055(3) 0.070(4) 0.097(4) -0.019(3) 0.025(3) -0.019(3)
F11A 0.072(4) 0.112(5) 0.082(4) -0.034(3) -0.001(3) -0.049(3)
F12A 0.045(3) 0.082(4) 0.062(4) 0.017(3) 0.014(3) -0.029(3)
C1 0.029(2) 0.038(2) 0.0208(19) -0.0038(16) 0.0023(16) -0.0133(17)
C2 0.0254(19) 0.033(2) 0.0204(18) -0.0122(16) -0.0006(15) -0.0058(16)
C3 0.028(2) 0.053(3) 0.024(2) -0.0159(19) 0.0058(17) -0.0076(19)
C4 0.031(2) 0.065(3) 0.033(2) -0.026(2) 0.0050(19) 0.003(2)
C5 0.034(2) 0.040(2) 0.035(2) -0.020(2) -0.0058(19) 0.0110(19)
C6 0.0219(18) 0.0285(19) 0.027(2) -0.0149(16) -0.0039(15) 0.0042(15)
C7 0.0232(18) 0.0273(19) 0.0221(19) -0.0152(15) -0.0004(15) -0.0022(15)
C8 0.056(4) 0.095(5) 0.044(3) -0.022(3) 0.018(3) 0.020(3)
C9 0.033(2) 0.0211(18) 0.037(2) -0.0158(17) -0.0054(17) 0.0002(16)
C10 0.0235(19) 0.033(2) 0.035(2) -0.0096(17) -0.0076(17) -0.0029(16)
C11 0.038(2) 0.0154(17) 0.038(2) -0.0011(16) -0.0041(18) -0.0054(16)
C12 0.032(2) 0.0251(19) 0.027(2) 0.0078(16) -0.0038(16) -0.0070(16)
C13 0.031(2) 0.042(2) 0.0159(17) -0.0054(16) 0.0007(15) -0.0156(18)
C14 0.027(2) 0.030(2) 0.0258(19) 0.0011(16) -0.0007(15) -0.0153(16)
C15 0.0222(18) 0.0276(19) 0.0219(18) -0.0023(15) 0.0003(14) -0.0117(15)
C16 0.0262(19) 0.047(2) 0.0174(18) 0.0004(17) 0.0003(15) -0.0186(18)
C17 0.0193(18) 0.048(2) 0.024(2) -0.0133(18) 0.0054(15) -0.0127(17)
C18 0.028(2) 0.078(4) 0.028(2) -0.020(2) 0.0093(18) -0.009(2)
C19 0.0181(17) 0.033(2) 0.028(2) -0.0141(16) 0.0043(15) -0.0081(15)
C20 0.0178(17) 0.0263(18) 0.0207(18) -0.0068(14) 0.0008(14) -0.0097(14)
C21 0.0170(16) 0.0243(17) 0.0172(17) -0.0067(14) 0.0027(13) -0.0097(14)
C22 0.0238(19) 0.028(2) 0.030(2) -0.0042(16) -0.0014(16) 0.0025(16)
C23 0.036(2) 0.035(2) 0.0171(18) -0.0042(16) 0.0048(16) -0.0174(18)
C24 0.0252(19) 0.0246(18) 0.0196(18) -0.0081(14) -0.0001(14) -0.0086(15)
C25 0.030(2) 0.040(2) 0.031(2) -0.0168(18) 0.0121(17) -0.0077(18)
C26 0.031(2) 0.042(3) 0.047(3) -0.018(2) 0.009(2) 0.0008(19)
C27 0.028(2) 0.027(2) 0.043(3) -0.0125(18) 0.0004(18) 0.0038(17)
C28 0.0251(19) 0.0199(17) 0.029(2) -0.0076(15) -0.0035(16) -0.0023(15)
C29 0.0195(17) 0.0223(17) 0.0190(17) -0.0108(14) 0.0007(13) -0.0051(14)
C30 0.053(3) 0.069(4) 0.066(4) -0.020(3) 0.029(3) 0.012(3)
C31 0.033(2) 0.0168(17) 0.033(2) -0.0069(15) -0.0033(17) -0.0040(15)
C32 0.032(2) 0.029(2) 0.040(2) -0.0032(18) -0.0110(19) -0.0063(17)
C33 0.039(2) 0.0234(18) 0.032(2) 0.0054(16) -0.0078(18) -0.0146(17)
C34 0.035(2) 0.035(2) 0.0205(19) 0.0073(16) -0.0062(16) -0.0151(18)
C35 0.034(2) 0.045(2) 0.028(2) -0.0094(18) -0.0015(17) -0.0170(19)
C36 0.0254(19) 0.040(2) 0.0209(19) 0.0016(16) 0.0011(15) -0.0192(17)
C37 0.0218(18) 0.037(2) 0.0186(18) -0.0058(15) 0.0019(14) -0.0147(16)
C38 0.030(2) 0.050(3) 0.021(2) -0.0083(18) 0.0102(16) -0.0181(19)
C39 0.025(2) 0.045(2) 0.038(2) -0.019(2) 0.0119(18) -0.0118(18)
C40 0.040(3) 0.061(3) 0.045(3) -0.026(2) 0.023(2) -0.013(2)
C41 0.0190(18) 0.034(2) 0.030(2) -0.0128(17) 0.0019(15) -0.0058(16)
C42 0.0181(17) 0.0282(18) 0.0234(18) -0.0081(15) 0.0014(14) -0.0089(15)
C43 0.0125(16) 0.0322(19) 0.0206(18) -0.0088(15) 0.0018(13) -0.0065(14)
C44 0.028(2) 0.035(2) 0.026(2) -0.0032(17) -0.0060(17) 0.0032(17)
C45 0.0167(16) 0.0224(16) 0.0095(15) -0.0018(13) -0.0005(12) -0.0054(13)
C46 0.0203(17) 0.0191(16) 0.0135(16) 0.0001(13) -0.0023(13) -0.0048(13)
C47 0.086(5) 0.066(4) 0.057(4) 0.001(3) -0.026(3) -0.033(4)
C48 0.048(3) 0.036(2) 0.048(3) -0.028(2) 0.005(2) -0.015(2)
C49 0.035(2) 0.0241(18) 0.024(2) -0.0069(15) -0.0006(16) -0.0100(16)
C50 0.034(2) 0.045(2) 0.030(2) -0.0198(19) -0.0007(17) -0.0234(19)
C51 0.029(2) 0.031(2) 0.0207(19) 0.0027(15) -0.0014(15) -0.0141(17)
C52 0.029(2) 0.066(3) 0.029(2) -0.012(2) 0.0037(18) -0.025(2)
C53 0.031(2) 0.031(2) 0.035(2) -0.0178(17) -0.0034(17) -0.0104(17)
C54 0.0251(19) 0.0225(18) 0.029(2) -0.0074(15) -0.0058(16) -0.0068(15)
C55 0.029(2) 0.052(3) 0.034(2) -0.020(2) -0.0015(18) -0.020(2)
C56 0.026(2) 0.034(2) 0.030(2) -0.0041(17) -0.0061(16) -0.0120(17)
C57 0.036(2) 0.071(3) 0.042(3) -0.025(3) 0.003(2) -0.031(2)
N1 0.0265(16) 0.0164(14) 0.0236(16) -0.0043(12) -0.0027(13) -0.0031(12)
N2 0.0222(15) 0.0223(15) 0.0202(15) -0.0005(12) -0.0015(12) -0.0061(12)
N3 0.0278(16) 0.0190(14) 0.0228(16) -0.0001(12) -0.0089(13) -0.0024(13)
N4 0.0217(15) 0.0317(17) 0.0217(16) -0.0001(13) -0.0028(12) -0.0117(13)
O1 0.0264(13) 0.0300(14) 0.0172(12) -0.0071(11) 0.0015(10) -0.0058(11)
O2 0.0200(12) 0.0223(12) 0.0181(12) -0.0068(10) -0.0012(10) 0.0042(10)
O3 0.0181(12) 0.0206(12) 0.0163(12) -0.0042(9) 0.0002(9) -0.0065(10)
O4 0.0187(12) 0.0193(12) 0.0210(13) -0.0007(10) 0.0004(10) -0.0019(10)
O5 0.0255(13) 0.0228(12) 0.0154(12) -0.0021(10) 0.0013(10) -0.0089(10)
O6 0.0163(11) 0.0174(11) 0.0174(12) -0.0052(9) -0.0004(9) -0.0006(9)
O7 0.0171(12) 0.0261(13) 0.0150(12) -0.0042(10) 0.0010(9) -0.0040(10)
O8 0.0181(12) 0.0268(13) 0.0201(13) -0.0023(10) -0.0026(10) -0.0026(10)
O9 0.0273(14) 0.0257(13) 0.0220(13) 0.0044(10) -0.0124(11) -0.0139(11)
O10 0.0230(13) 0.0233(12) 0.0182(12) 0.0027(10) -0.0086(10) -0.0101(10)
O11 0.0204(12) 0.0186(12) 0.0207(12) -0.0004(10) -0.0094(10) -0.0070(10)
O12 0.0209(12) 0.0188(12) 0.0211(12) -0.0005(10) -0.0082(10) -0.0078(10)
O13 0.0262(13) 0.0181(12) 0.0210(13) 0.0020(10) -0.0096(10) -0.0074(10)
O14 0.0260(13) 0.0217(12) 0.0212(13) 0.0014(10) -0.0111(10) -0.0124(11)
O15 0.0241(14) 0.0366(15) 0.0347(16) -0.0204(13) 0.0007(12) -0.0096(12)
O16 0.0220(13) 0.0329(14) 0.0207(13) -0.0084(11) -0.0010(10) -0.0124(11)
O17 0.0226(13) 0.0236(12) 0.0275(14) -0.0095(11) -0.0049(11) -0.0094(10)
O18 0.0285(14) 0.0383(15) 0.0231(14) -0.0067(12) -0.0015(11) -0.0167(12)
O19 0.081(3) 0.049(2) 0.059(2) 0.0021(18) -0.016(2) -0.035(2)

loop_
_atom_type_symbol
_atom_type_description
_atom_type_scat_dispersion_real
_atom_type_scat_dispersion_imag
_atom_type_scat_source
C C 0.0181 0.0091 'International Tables Vol C Tables 4.2.6.8 and 6.1.1.4'
H H 0.0000 0.0000 'International Tables Vol C Tables 4.2.6.8 and 6.1.1.4'
Eu Eu -8.9294 11.1857 'International Tables Vol C Tables 4.2.6.8 and 6.1.1.4'
F F 0.0727 0.0534 'International Tables Vol C Tables 4.2.6.8 and 6.1.1.4'
N N 0.0311 0.0180 'International Tables Vol C Tables 4.2.6.8 and 6.1.1.4'
O O 0.0492 0.0322 'International Tables Vol C Tables 4.2.6.8 and 6.1.1.4'
Zn Zn -1.5491 0.6778 'International Tables Vol C Tables 4.2.6.8 and 6.1.1.4'

loop_
_geom_angle_atom_site_label_1
_geom_angle_atom_site_label_2
_geom_angle_atom_site_label_3
_geom_angle
Zn1 Eu1 Eu2 89.397(9)
C45 Eu1 Eu2 58.34(7)
C45 Eu1 Zn1 147.49(7)
O1 Eu1 Eu2 74.47(6)
O1 Eu1 Zn1 91.17(6)
O1 Eu1 C45 77.24(9)
O2 Eu1 Eu2 100.40(7)
O2 Eu1 Zn1 35.85(6)
O2 Eu1 C45 138.56(10)
O2 Eu1 O1 62.18(9)
O2 Eu1 O3 65.38(9)
O2 Eu1 O4 128.35(8)
O2 Eu1 O9 144.30(9)
O2 Eu1 O11 123.12(9)
O2 Eu1 O12 78.13(9)
O2 Eu1 O15 73.21(9)
O2 Eu1 O16 113.27(9)
O3 Eu1 Eu2 105.37(6)
O3 Eu1 Zn1 36.15(6)
O3 Eu1 C45 149.30(9)
O3 Eu1 O1 126.39(8)
O3 Eu1 O4 64.04(8)
O3 Eu1 O9 147.56(9)
O3 Eu1 O11 132.08(8)
O3 Eu1 O12 75.38(8)
O3 Eu1 O15 111.61(9)
O3 Eu1 O16 80.72(8)
O4 Eu1 Eu2 83.41(6)
O4 Eu1 Zn1 93.46(6)
O4 Eu1 C45 87.12(9)
O4 Eu1 O1 157.34(8)
O9 Eu1 Eu2 84.64(6)
O9 Eu1 Zn1 173.88(6)
O9 Eu1 C45 26.43(9)
O9 Eu1 O1 85.90(9)
O9 Eu1 O4 87.25(9)
O9 Eu1 O12 116.00(8)
O9 Eu1 O16 74.30(9)
O11 Eu1 Eu2 31.20(6)
O11 Eu1 Zn1 120.45(6)
O11 Eu1 C45 27.15(9)
O11 Eu1 O1 73.26(8)
O11 Eu1 O4 85.32(8)
O11 Eu1 O9 53.53(8)
O11 Eu1 O12 63.03(8)
O11 Eu1 O16 122.35(8)
O12 Eu1 Eu2 31.95(6)
O12 Eu1 Zn1 58.24(6)
O12 Eu1 C45 90.05(9)
O12 Eu1 O1 83.78(8)
O12 Eu1 O4 79.89(8)
O12 Eu1 O16 145.97(9)
O15 Eu1 Eu2 134.54(7)
O15 Eu1 Zn1 105.19(7)
O15 Eu1 C45 96.33(10)
O15 Eu1 O1 62.66(9)
O15 Eu1 O4 136.46(9)
O15 Eu1 O9 78.23(10)
O15 Eu1 O11 115.86(10)
O15 Eu1 O12 143.20(9)
O15 Eu1 O16 68.68(9)
O16 Eu1 Eu2 144.74(6)
O16 Eu1 Zn1 111.60(6)
O16 Eu1 C45 98.73(9)
O16 Eu1 O1 130.19(8)
O16 Eu1 O4 67.90(8)
Zn2 Eu2 Eu1 89.972(9)
C46 Eu2 Eu1 59.19(7)
C46 Eu2 Zn2 148.32(7)
O5 Eu2 Eu1 78.18(6)
O5 Eu2 Zn2 90.40(5)
O5 Eu2 C46 90.02(9)
O6 Eu2 Eu1 106.27(6)
O6 Eu2 Zn2 36.34(6)
O6 Eu2 C46 152.71(9)
O6 Eu2 O5 63.40(8)
O6 Eu2 O7 64.37(8)
O6 Eu2 O8 128.61(8)
O6 Eu2 O11 78.12(8)
O6 Eu2 O12 131.53(9)
O6 Eu2 O14 151.97(9)
O6 Eu2 O17 81.05(8)
O6 Eu2 O18 98.35(9)
O7 Eu2 Eu1 101.81(6)
O7 Eu2 Zn2 35.33(6)
O7 Eu2 C46 137.56(9)
O7 Eu2 O5 125.23(8)
O7 Eu2 O8 64.31(8)
O7 Eu2 O11 77.21(9)
O7 Eu2 O12 127.99(9)
O7 Eu2 O14 138.99(9)
O7 Eu2 O17 121.13(9)
O7 Eu2 O18 70.95(9)
O8 Eu2 Eu1 81.67(6)
O8 Eu2 Zn2 94.91(6)
O8 Eu2 C46 74.98(9)
O8 Eu2 O5 159.15(8)
O11 Eu2 Eu1 31.45(6)
O11 Eu2 Zn2 58.70(6)
O11 Eu2 C46 90.62(9)
O11 Eu2 O5 77.22(8)
O11 Eu2 O8 88.35(8)
O11 Eu2 O12 63.73(8)
O11 Eu2 O14 117.30(8)
O11 Eu2 O17 141.66(9)
O11 Eu2 O18 145.88(9)
O12 Eu2 Eu1 32.41(6)
O12 Eu2 Zn2 122.37(6)
O12 Eu2 C46 27.44(9)
O12 Eu2 O5 79.24(8)
O12 Eu2 O8 80.90(9)
O12 Eu2 O14 53.85(8)
O12 Eu2 O17 110.75(9)
O12 Eu2 O18 130.03(9)
O14 Eu2 Eu1 85.86(6)
O14 Eu2 Zn2 171.69(7)
O14 Eu2 C46 26.68(9)
O14 Eu2 O5 95.77(8)
O14 Eu2 O8 77.39(9)
O14 Eu2 O17 72.70(9)
O14 Eu2 O18 81.45(9)
O17 Eu2 Eu1 134.10(6)
O17 Eu2 Zn2 115.13(6)
O17 Eu2 C46 93.50(9)
O17 Eu2 O5 64.69(8)
O17 Eu2 O8 129.46(8)
O17 Eu2 O18 68.82(9)
O18 Eu2 Eu1 148.19(7)
O18 Eu2 Zn2 98.55(6)
O18 Eu2 C46 104.57(10)
O18 Eu2 O5 131.92(9)
O18 Eu2 O8 67.16(9)
N1 Zn1 Eu1 129.87(9)
N1 Zn1 N2 84.53(12)
N2 Zn1 Eu1 135.74(8)
O2 Zn1 Eu1 41.40(7)
O2 Zn1 N1 89.26(11)
O2 Zn1 N2 157.03(12)
O3 Zn1 Eu1 43.24(7)
O3 Zn1 N1 136.95(11)
O3 Zn1 N2 93.17(11)
O3 Zn1 O2 76.44(10)
O13 Zn1 Eu1 93.60(7)
O13 Zn1 N1 111.09(12)
O13 Zn1 N2 98.28(11)
O13 Zn1 O2 104.58(11)
O13 Zn1 O3 111.78(10)
N3 Zn2 Eu2 130.77(9)
N3 Zn2 N4 84.94(13)
N4 Zn2 Eu2 134.19(9)
O6 Zn2 Eu2 41.45(6)
O6 Zn2 N3 89.58(11)
O6 Zn2 N4 152.54(11)
O7 Zn2 Eu2 42.46(7)
O7 Zn2 N3 139.64(12)
O7 Zn2 N4 92.09(11)
O7 Zn2 O6 74.93(10)
O10 Zn2 Eu2 91.92(7)
O10 Zn2 N3 108.75(12)
O10 Zn2 N4 103.17(11)
O10 Zn2 O6 104.08(10)
O10 Zn2 O7 111.10(10)
H1A C1 H1B 109.5
H1A C1 H1C 109.5
H1B C1 H1C 109.5
O1 C1 H1A 109.5
O1 C1 H1B 109.5
O1 C1 H1C 109.5
C3 C2 C7 120.2(4)
O1 C2 C3 125.4(4)
O1 C2 C7 114.4(3)
C2 C3 H3 119.6
C2 C3 C4 120.8(4)
C4 C3 H3 119.6
C3 C4 C8 120.5(5)
C5 C4 C3 118.1(4)
C5 C4 C8 121.3(5)
C4 C5 H5 119.0
C6 C5 C4 122.1(4)
C6 C5 H5 119.0
C5 C6 C7 118.7(4)
C5 C6 C9 122.7(4)
C7 C6 C9 118.5(3)
C2 C7 C6 120.0(4)
O2 C7 C2 119.4(3)
O2 C7 C6 120.6(4)
C4 C8 H8A 109.5
C4 C8 H8B 109.5
C4 C8 H8C 109.5
H8A C8 H8B 109.5
H8A C8 H8C 109.5
H8B C8 H8C 109.5
C6 C9 H9A 108.8
C6 C9 H9B 108.8
H9A C9 H9B 107.7
N1 C9 C6 113.6(3)
N1 C9 H9A 108.8
N1 C9 H9B 108.8
H10A C10 H10B 109.5
H10A C10 H10C 109.5
H10B C10 H10C 109.5
N1 C10 H10A 109.5
N1 C10 H10B 109.5
N1 C10 H10C 109.5
H11A C11 H11B 108.0
C12 C11 H11A 109.4
C12 C11 H11B 109.4
N1 C11 H11A 109.4
N1 C11 H11B 109.4
N1 C11 C12 111.1(3)
C11 C12 H12A 109.3
C11 C12 H12B 109.3
H12A C12 H12B 107.9
N2 C12 C11 111.7(3)
N2 C12 H12A 109.3
N2 C12 H12B 109.3
H13A C13 H13B 109.5
H13A C13 H13C 109.5
H13B C13 H13C 109.5
N2 C13 H13A 109.5
N2 C13 H13B 109.5
N2 C13 H13C 109.5
H14A C14 H14B 107.8
C15 C14 H14A 109.0
C15 C14 H14B 109.0
N2 C14 H14A 109.0
N2 C14 H14B 109.0
N2 C14 C15 112.7(3)
C16 C15 C14 121.2(3)
C16 C15 C21 119.8(4)
C21 C15 C14 119.0(3)
C15 C16 H16 119.1
C17 C16 C15 121.9(4)
C17 C16 H16 119.1
C16 C17 C18 120.3(4)
C16 C17 C19 118.4(4)
C19 C17 C18 121.3(4)
C17 C18 H18A 109.5
C17 C18 H18B 109.5
C17 C18 H18C 109.5
H18A C18 H18B 109.5
H18A C18 H18C 109.5
H18B C18 H18C 109.5
C17 C19 H19 119.9
C20 C19 C17 120.2(4)
C20 C19 H19 119.9
C19 C20 C21 121.1(4)
O4 C20 C19 124.6(3)
O4 C20 C21 114.2(3)
C15 C21 C20 118.5(3)
O3 C21 C15 122.4(3)
O3 C21 C20 119.0(3)
H22A C22 H22B 109.5
H22A C22 H22C 109.5
H22B C22 H22C 109.5
O4 C22 H22A 109.5
O4 C22 H22B 109.5
O4 C22 H22C 109.5
H23A C23 H23B 109.5
H23A C23 H23C 109.5
H23B C23 H23C 109.5
O5 C23 H23A 109.3
O5 C23 H23B 109.7
O5 C23 H23C 109.4
C25 C24 C29 121.1(4)
C25 C24 O5 125.7(4)
O5 C24 C29 113.2(3)
C24 C25 H25 119.8
C24 C25 C26 120.4(4)
C26 C25 H25 119.8
C25 C26 C30 119.6(5)
C27 C26 C25 118.8(4)
C27 C26 C30 121.5(5)
C26 C27 H27 119.0
C26 C27 C28 122.1(4)
C28 C27 H27 119.0
C27 C28 C29 118.9(4)
C27 C28 C31 122.8(4)
C29 C28 C31 118.1(3)
C28 C29 C24 118.7(3)
O6 C29 C24 119.6(3)
O6 C29 C28 121.7(3)
C26 C30 H30A 109.5
C26 C30 H30B 109.5
C26 C30 H30C 109.5
H30A C30 H30B 109.5
H30A C30 H30C 109.5
H30B C30 H30C 109.5
C28 C31 H31A 108.7
C28 C31 H31B 108.7
H31A C31 H31B 107.6
N3 C31 C28 114.1(3)
N3 C31 H31A 108.7
N3 C31 H31B 108.7
H32A C32 H32B 109.5
H32A C32 H32C 109.5
H32B C32 H32C 109.5
N3 C32 H32A 109.5
N3 C32 H32B 109.5
N3 C32 H32C 109.5
H33A C33 H33B 108.0
C34 C33 H33A 109.4
C34 C33 H33B 109.4
N3 C33 H33A 109.4
N3 C33 H33B 109.4
N3 C33 C34 111.2(3)
C33 C34 H34A 109.4
C33 C34 H34B 109.4
H34A C34 H34B 108.0
N4 C34 C33 111.2(3)
N4 C34 H34A 109.4
N4 C34 H34B 109.4
H35A C35 H35B 109.5
H35A C35 H35C 109.5
H35B C35 H35C 109.5
N4 C35 H35A 109.5
N4 C35 H35B 109.5
N4 C35 H35C 109.5
H36A C36 H36B 107.7
C37 C36 H36A 108.8
C37 C36 H36B 108.8
C37 C36 N4 113.6(3)
N4 C36 H36A 108.8
N4 C36 H36B 108.8
C38 C37 C36 121.6(4)
C38 C37 C43 119.0(4)
C43 C37 C36 119.4(3)
C37 C38 H38 119.0
C39 C38 C37 122.1(4)
C39 C38 H38 119.0
C38 C39 C40 122.6(4)
C38 C39 C41 118.9(4)
C41 C39 C40 118.5(4)
C39 C40 H40A 109.5
C39 C40 H40B 109.5
C39 C40 H40C 109.5
H40A C40 H40B 109.5
H40A C40 H40C 109.5
H40B C40 H40C 109.5
C39 C41 H41 120.1
C42 C41 C39 119.8(4)
C42 C41 H41 120.1
C41 C42 C43 121.7(4)
C41 C42 O8 123.3(3)
O8 C42 C43 114.9(3)
C42 C43 C37 118.5(3)
O7 C43 C37 121.8(3)
O7 C43 C42 119.7(3)
H44A C44 H44B 109.5
H44A C44 H44C 109.5
H44B C44 H44C 109.5
O8 C44 H44A 110.2
O8 C44 H44B 109.2
O8 C44 H44C 109.0
O9 C45 Eu1 57.93(17)
O9 C45 O11 115.2(3)
O10 C45 Eu1 175.1(3)
O10 C45 O9 123.2(3)
O10 C45 O11 121.6(3)
O11 C45 Eu1 57.45(16)
O12 C46 Eu2 58.35(16)
O13 C46 Eu2 169.3(3)
O13 C46 O12 121.5(3)
O13 C46 O14 122.3(3)
O14 C46 Eu2 58.65(17)
O14 C46 O12 116.1(3)
H47A C47 H47B 109.5
H47A C47 H47C 109.5
H47B C47 H47C 109.5
O19 C47 H47A 109.5
O19 C47 H47B 109.5
O19 C47 H47C 109.5
F1 C48 F2 102.1(6)
F1 C48 C49 108.6(4)
F2 C48 C49 111.5(5)
F3 C48 F1 108.3(5)
F3 C48 F2 109.2(6)
F3 C48 C49 116.1(4)
F1A C48 F2A 109.7(6)
F1A C48 F3A 104.5(6)
F1A C48 C49 118.5(5)
F2A C48 F3A 101.7(6)
F2A C48 C49 111.0(4)
F3A C48 C49 110.0(5)
C50 C49 C48 118.4(4)
O15 C49 C48 114.2(4)
O15 C49 C50 127.4(4)
C49 C50 H50 119.8
C51 C50 C49 120.4(4)
C51 C50 H50 119.8
C50 C51 C52 115.1(4)
O16 C51 C50 129.4(4)
O16 C51 C52 115.4(4)
F4 C52 C51 111.0(4)
F5 C52 F4 106.2(4)
F5 C52 C51 112.5(4)
F6 C52 F4 104.6(4)
F6 C52 F5 109.4(5)
F6 C52 C51 112.7(4)
F7 C53 F8 106.5(3)
F7 C53 F9 107.6(4)
F7 C53 C54 113.3(3)
F8 C53 F9 106.2(3)
F8 C53 C54 112.3(4)
F9 C53 C54 110.6(3)
C55 C54 C53 116.1(3)
O17 C54 C53 115.5(4)
O17 C54 C55 128.4(4)
C54 C55 H55 119.6
C56 C55 C54 120.7(4)
C56 C55 H55 119.6
C55 C56 C57 117.9(4)
O18 C56 C55 127.4(4)
O18 C56 C57 114.7(4)
F10 C57 F11 109.5(6)
F10 C57 F12 108.8(6)
F10 C57 C56 115.7(5)
F11 C57 F12 100.3(5)
F11 C57 C56 111.5(4)
F12 C57 C56 110.0(5)
F10A C57 C56 109.8(5)
F11A C57 F10A 106.9(6)
F11A C57 F12A 107.5(6)
F11A C57 C56 118.7(5)
F12A C57 F10A 100.2(6)
F12A C57 C56 112.1(4)
C9 N1 Zn1 113.0(2)
C10 N1 Zn1 111.0(2)
C10 N1 C9 109.8(3)
C10 N1 C11 111.4(3)
C11 N1 Zn1 102.7(2)
C11 N1 C9 108.8(3)
C12 N2 Zn1 106.3(2)
C12 N2 C14 110.5(3)
C13 N2 Zn1 112.5(2)
C13 N2 C12 109.3(3)
C13 N2 C14 110.3(3)
C14 N2 Zn1 107.8(2)
C31 N3 Zn2 114.1(2)
C31 N3 C33 109.1(3)
C32 N3 Zn2 110.8(2)
C32 N3 C31 109.5(3)
C32 N3 C33 111.6(3)
C33 N3 Zn2 101.6(2)
C34 N4 Zn2 106.2(2)
C34 N4 C35 109.2(3)
C34 N4 C36 109.9(3)
C35 N4 Zn2 113.6(2)
C35 N4 C36 109.2(3)
C36 N4 Zn2 108.6(2)
C1 O1 Eu1 119.4(2)
C2 O1 Eu1 113.2(2)
C2 O1 C1 115.7(3)
Zn1 O2 Eu1 102.75(10)
C7 O2 Eu1 128.3(2)
C7 O2 Zn1 123.5(2)
Zn1 O3 Eu1 100.62(10)
C21 O3 Eu1 124.6(2)
C21 O3 Zn1 119.6(2)
C20 O4 Eu1 117.9(2)
C20 O4 C22 117.1(3)
C22 O4 Eu1 121.6(2)
C23 O5 Eu2 119.2(2)
C24 O5 Eu2 115.9(2)
C24 O5 C23 116.1(3)
Zn2 O6 Eu2 102.21(10)
C29 O6 Eu2 126.9(2)
C29 O6 Zn2 119.0(2)
Zn2 O7 Eu2 102.21(10)
C43 O7 Eu2 124.5(2)
C43 O7 Zn2 123.6(2)
C42 O8 Eu2 116.5(2)
C42 O8 C44 115.6(3)
C44 O8 Eu2 126.1(2)
C45 O9 Eu1 95.6(2)
C45 O10 Zn2 119.7(2)
Eu2 O11 Eu1 117.35(10)
C45 O11 Eu1 95.4(2)
C45 O11 Eu2 147.2(2)
Eu2 O12 Eu1 115.64(9)
C46 O12 Eu1 146.2(2)
C46 O12 Eu2 94.2(2)
C46 O13 Zn1 118.6(2)
C46 O14 Eu2 94.7(2)
C49 O15 Eu1 138.5(3)
C51 O16 Eu1 133.7(3)
C54 O17 Eu2 133.9(3)
C56 O18 Eu2 135.7(3)
C47 O19 H19A 109.5

loop_
_geom_bond_atom_site_label_1
_geom_bond_atom_site_label_2
_geom_bond_distance
Eu1 Eu2 4.1192(3)
Eu1 Zn1 3.3977(5)
Eu1 C45 2.858(3)
Eu1 O1 2.742(3)
Eu1 O2 2.304(2)
Eu1 O3 2.368(2)
Eu1 O4 2.577(3)
Eu1 O9 2.433(2)
Eu1 O11 2.419(2)
Eu1 O12 2.449(2)
Eu1 O15 2.419(3)
Eu1 O16 2.502(3)
Eu2 Zn2 3.4203(5)
Eu2 C46 2.833(3)
Eu2 O5 2.640(3)
Eu2 O6 2.317(2)
Eu2 O7 2.363(2)
Eu2 O8 2.598(3)
Eu2 O11 2.403(2)
Eu2 O12 2.418(2)
Eu2 O14 2.427(2)
Eu2 O17 2.453(3)
Eu2 O18 2.457(3)
Zn1 N1 2.130(3)
Zn1 N2 2.151(3)
Zn1 O2 2.040(3)
Zn1 O3 2.039(2)
Zn1 O13 1.966(3)
Zn2 N3 2.115(3)
Zn2 N4 2.161(3)
Zn2 O6 2.074(2)
Zn2 O7 2.024(2)
Zn2 O10 1.968(3)
F1 C48 1.308(6)
F2 C48 1.344(6)
F3 C48 1.274(6)
F1A C48 1.270(5)
F2A C48 1.310(6)
F3A C48 1.351(6)
F4 C52 1.323(6)
F5 C52 1.314(5)
F6 C52 1.299(6)
F7 C53 1.322(5)
F8 C53 1.325(5)
F9 C53 1.327(5)
F10 C57 1.282(6)
F11 C57 1.306(6)
F12 C57 1.326(6)
F10A C57 1.337(6)
F11A C57 1.278(6)
F12A C57 1.308(6)
C1 H1A 0.9600
C1 H1B 0.9600
C1 H1C 0.9600
C1 O1 1.445(5)
C2 C3 1.384(5)
C2 C7 1.403(6)
C2 O1 1.380(5)
C3 H3 0.9300
C3 C4 1.404(7)
C4 C5 1.399(8)
C4 C8 1.504(6)
C5 H5 0.9300
C5 C6 1.393(6)
C6 C7 1.404(5)
C6 C9 1.502(6)
C7 O2 1.340(4)
C8 H8A 0.9600
C8 H8B 0.9600
C8 H8C 0.9600
C9 H9A 0.9700
C9 H9B 0.9700
C9 N1 1.488(5)
C10 H10A 0.9600
C10 H10B 0.9600
C10 H10C 0.9600
C10 N1 1.475(5)
C11 H11A 0.9700
C11 H11B 0.9700
C11 C12 1.505(6)
C11 N1 1.486(5)
C12 H12A 0.9700
C12 H12B 0.9700
C12 N2 1.479(5)
C13 H13A 0.9600
C13 H13B 0.9600
C13 H13C 0.9600
C13 N2 1.478(5)
C14 H14A 0.9700
C14 H14B 0.9700
C14 C15 1.512(5)
C14 N2 1.504(5)
C15 C16 1.393(6)
C15 C21 1.394(5)
C16 H16 0.9300
C16 C17 1.390(6)
C17 C18 1.516(6)
C17 C19 1.395(6)
C18 H18A 0.9600
C18 H18B 0.9600
C18 H18C 0.9600
C19 H19 0.9300
C19 C20 1.392(5)
C20 C21 1.404(5)
C20 O4 1.387(4)
C21 O3 1.346(4)
C22 H22A 0.9600
C22 H22B 0.9600
C22 H22C 0.9600
C22 O4 1.436(4)
C23 H23A 0.9595
C23 H23B 0.9599
C23 H23C 0.9603
C23 O5 1.435(4)
C24 C25 1.377(5)
C24 C29 1.408(5)
C24 O5 1.390(5)
C25 H25 0.9300
C25 C26 1.394(7)
C26 C27 1.380(7)
C26 C30 1.516(6)
C27 H27 0.9300
C27 C28 1.396(6)
C28 C29 1.404(5)
C28 C31 1.497(6)
C29 O6 1.334(4)
C30 H30A 0.9600
C30 H30B 0.9600
C30 H30C 0.9600
C31 H31A 0.9700
C31 H31B 0.9700
C31 N3 1.492(5)
C32 H32A 0.9600
C32 H32B 0.9600
C32 H32C 0.9600
C32 N3 1.473(5)
C33 H33A 0.9700
C33 H33B 0.9700
C33 C34 1.510(6)
C33 N3 1.501(5)
C34 H34A 0.9700
C34 H34B 0.9700
C34 N4 1.470(5)
C35 H35A 0.9600
C35 H35B 0.9600
C35 H35C 0.9600
C35 N4 1.484(5)
C36 H36A 0.9700
C36 H36B 0.9700
C36 C37 1.501(6)
C36 N4 1.503(5)
C37 C38 1.396(6)
C37 C43 1.406(5)
C38 H38 0.9300
C38 C39 1.384(7)
C39 C40 1.514(6)
C39 C41 1.390(6)
C40 H40A 0.9600
C40 H40B 0.9600
C40 H40C 0.9600
C41 H41 0.9300
C41 C42 1.389(5)
C42 C43 1.395(5)
C42 O8 1.390(5)
C43 O7 1.342(4)
C44 H44A 0.9600
C44 H44B 0.9602
C44 H44C 0.9600
C44 O8 1.438(5)
C45 O9 1.278(4)
C45 O10 1.265(4)
C45 O11 1.310(4)
C46 O12 1.309(4)
C46 O13 1.275(4)
C46 O14 1.276(4)
C47 H47A 0.9600
C47 H47B 0.9600
C47 H47C 0.9600
C47 O19 1.404(8)
C48 C49 1.526(6)
C49 C50 1.391(6)
C49 O15 1.240(5)
C50 H50 0.9300
C50 C51 1.377(6)
C51 C52 1.546(6)
C51 O16 1.244(5)
C53 C54 1.544(6)
C54 C55 1.389(6)
C54 O17 1.241(5)
C55 H55 0.9300
C55 C56 1.389(6)
C56 C57 1.537(6)
C56 O18 1.240(5)
O19 H19A 0.8200

loop_
_geom_torsion_atom_site_label_1
_geom_torsion_atom_site_label_2
_geom_torsion_atom_site_label_3
_geom_torsion_atom_site_label_4
_geom_torsion
Eu1 C45 O11 Eu2 176.4(4)
Eu2 C46 O12 Eu1 -152.9(4)
Eu2 C46 O13 Zn1 89.1(14)
F1 C48 C49 C50 103.6(6)
F1 C48 C49 O15 -76.1(6)
F2 C48 C49 C50 -8.2(7)
F2 C48 C49 O15 172.1(6)
F3 C48 C49 C50 -134.1(6)
F3 C48 C49 O15 46.2(7)
F1A C48 C49 C50 40.1(7)
F1A C48 C49 O15 -139.6(6)
F2A C48 C49 C50 -88.2(6)
F2A C48 C49 O15 92.1(6)
F3A C48 C49 C50 160.1(6)
F3A C48 C49 O15 -19.7(7)
F7 C53 C54 C55 -172.2(4)
F7 C53 C54 O17 8.5(5)
F8 C53 C54 C55 -51.5(5)
F8 C53 C54 O17 129.2(4)
F9 C53 C54 C55 67.0(5)
F9 C53 C54 O17 -112.3(4)
C2 C3 C4 C5 -0.1(7)
C2 C3 C4 C8 179.7(5)
C2 C7 O2 Eu1 -13.2(5)
C2 C7 O2 Zn1 136.0(3)
C3 C2 C7 C6 1.3(6)
C3 C2 C7 O2 179.6(4)
C3 C2 O1 Eu1 -169.6(3)
C3 C2 O1 C1 -26.5(6)
C3 C4 C5 C6 -0.3(8)
C4 C5 C6 C7 1.1(7)
C4 C5 C6 C9 -174.7(4)
C5 C6 C7 C2 -1.6(6)
C5 C6 C7 O2 -179.9(4)
C5 C6 C9 N1 -122.6(4)
C6 C7 O2 Eu1 165.1(3)
C6 C7 O2 Zn1 -45.7(5)
C6 C9 N1 Zn1 -60.2(4)
C6 C9 N1 C10 64.2(4)
C6 C9 N1 C11 -173.6(3)
C7 C2 C3 C4 -0.5(7)
C7 C2 O1 Eu1 12.0(4)
C7 C2 O1 C1 155.2(3)
C7 C6 C9 N1 61.6(5)
C8 C4 C5 C6 179.9(6)
C9 C6 C7 C2 174.4(4)
C9 C6 C7 O2 -3.9(6)
C11 C12 N2 Zn1 28.9(4)
C11 C12 N2 C13 150.5(3)
C11 C12 N2 C14 -87.9(4)
C12 C11 N1 Zn1 47.8(4)
C12 C11 N1 C9 167.8(3)
C12 C11 N1 C10 -71.1(4)
C14 C15 C16 C17 178.9(4)
C14 C15 C21 C20 -178.2(3)
C14 C15 C21 O3 1.6(5)
C15 C14 N2 Zn1 64.0(4)
C15 C14 N2 C12 179.9(3)
C15 C14 N2 C13 -59.1(4)
C15 C16 C17 C18 178.3(4)
C15 C16 C17 C19 -1.7(6)
C15 C21 O3 Eu1 175.5(3)
C15 C21 O3 Zn1 44.9(4)
C16 C15 C21 C20 -0.1(5)
C16 C15 C21 O3 179.7(3)
C16 C17 C19 C20 1.8(6)
C17 C19 C20 C21 -1.1(6)
C17 C19 C20 O4 176.9(3)
C18 C17 C19 C20 -178.2(4)
C19 C20 C21 C15 0.2(5)
C19 C20 C21 O3 -179.6(3)
C19 C20 O4 Eu1 -177.3(3)
C19 C20 O4 C22 23.3(5)
C20 C21 O3 Eu1 -4.7(4)
C20 C21 O3 Zn1 -135.2(3)
C21 C15 C16 C17 0.9(6)
C21 C20 O4 Eu1 0.8(4)
C21 C20 O4 C22 -158.6(3)
C24 C25 C26 C27 -0.8(7)
C24 C25 C26 C30 178.5(5)
C24 C29 O6 Eu2 5.1(5)
C24 C29 O6 Zn2 -130.7(3)
C25 C24 C29 C28 2.0(6)
C25 C24 C29 O6 -176.8(4)
C25 C24 O5 Eu2 171.1(3)
C25 C24 O5 C23 23.8(5)
C25 C26 C27 C28 1.4(8)
C26 C27 C28 C29 -0.4(7)
C26 C27 C28 C31 174.9(4)
C27 C28 C29 C24 -1.3(6)
C27 C28 C29 O6 177.4(4)
C27 C28 C31 N3 123.8(4)
C28 C29 O6 Eu2 -173.6(3)
C28 C29 O6 Zn2 50.6(4)
C28 C31 N3 Zn2 55.9(4)
C28 C31 N3 C32 -68.9(4)
C28 C31 N3 C33 168.7(3)
C29 C24 C25 C26 -0.9(7)
C29 C24 O5 Eu2 -10.2(4)
C29 C24 O5 C23 -157.5(3)
C29 C28 C31 N3 -60.9(5)
C30 C26 C27 C28 -177.8(5)
C31 C28 C29 C24 -176.8(3)
C31 C28 C29 O6 1.9(5)
C33 C34 N4 Zn2 -28.3(4)
C33 C34 N4 C35 -151.2(3)
C33 C34 N4 C36 88.9(4)
C34 C33 N3 Zn2 -49.6(3)
C34 C33 N3 C31 -170.4(3)
C34 C33 N3 C32 68.6(4)
C36 C37 C38 C39 -177.2(4)
C36 C37 C43 C42 175.7(3)
C36 C37 C43 O7 -4.4(5)
C37 C36 N4 Zn2 -64.0(4)
C37 C36 N4 C34 -179.8(3)
C37 C36 N4 C35 60.4(4)
C37 C38 C39 C40 -177.9(4)
C37 C38 C39 C41 1.0(7)
C37 C43 O7 Eu2 -179.4(3)
C37 C43 O7 Zn2 -39.6(5)
C38 C37 C43 C42 -3.2(6)
C38 C37 C43 O7 176.6(4)
C38 C39 C41 C42 -2.3(6)
C39 C41 C42 C43 0.8(6)
C39 C41 C42 O8 -177.7(4)
C40 C39 C41 C42 176.7(4)
C41 C42 C43 C37 2.0(6)
C41 C42 C43 O7 -177.9(3)
C41 C42 O8 Eu2 177.2(3)
C41 C42 O8 C44 -16.8(5)
C42 C43 O7 Eu2 0.4(5)
C42 C43 O7 Zn2 140.2(3)
C43 C37 C38 C39 1.8(6)
C43 C42 O8 Eu2 -1.4(4)
C43 C42 O8 C44 164.6(3)
C48 C49 C50 C51 -176.4(4)
C48 C49 O15 Eu1 -173.7(3)
C49 C50 C51 C52 179.3(4)
C49 C50 C51 O16 0.5(7)
C50 C49 O15 Eu1 6.6(7)
C50 C51 C52 F4 -77.7(5)
C50 C51 C52 F5 41.2(6)
C50 C51 C52 F6 165.4(5)
C50 C51 O16 Eu1 -13.1(7)
C52 C51 O16 Eu1 168.1(3)
C53 C54 C55 C56 -179.1(4)
C53 C54 O17 Eu2 157.3(3)
C54 C55 C56 C57 -174.6(4)
C54 C55 C56 O18 5.6(8)
C55 C54 O17 Eu2 -21.9(6)
C55 C56 C57 F10 -177.4(6)
C55 C56 C57 F11 -51.5(7)
C55 C56 C57 F12 58.8(7)
C55 C56 C57 F10A -125.1(6)
C55 C56 C57 F11A -1.7(8)
C55 C56 C57 F12A 124.6(6)
C55 C56 O18 Eu2 10.8(7)
C57 C56 O18 Eu2 -169.0(3)
N1 C11 C12 N2 -54.4(5)
N2 C14 C15 C16 117.3(4)
N2 C14 C15 C21 -64.6(5)
N3 C33 C34 N4 55.4(4)
N4 C36 C37 C38 -117.8(4)
N4 C36 C37 C43 63.2(5)
O1 C2 C3 C4 -178.7(4)
O1 C2 C7 C6 179.8(3)
O1 C2 C7 O2 -2.0(5)
O4 C20 C21 C15 -177.9(3)
O4 C20 C21 O3 2.2(5)
O5 C24 C25 C26 177.6(4)
O5 C24 C29 C28 -176.8(3)
O5 C24 C29 O6 4.5(5)
O8 C42 C43 C37 -179.4(3)
O8 C42 C43 O7 0.8(5)
O9 C45 O10 Zn2 176.0(3)
O9 C45 O11 Eu1 -4.7(3)
O9 C45 O11 Eu2 171.7(3)
O10 C45 O9 Eu1 -174.4(3)
O10 C45 O11 Eu1 174.4(3)
O10 C45 O11 Eu2 -9.2(6)
O11 C45 O9 Eu1 4.7(3)
O11 C45 O10 Zn2 -3.0(4)
O12 C46 O13 Zn1 3.3(5)
O12 C46 O14 Eu2 10.4(3)
O13 C46 O12 Eu1 14.6(6)
O13 C46 O12 Eu2 167.4(3)
O13 C46 O14 Eu2 -167.4(3)
O14 C46 O12 Eu1 -163.3(3)
O14 C46 O12 Eu2 -10.5(3)
O14 C46 O13 Zn1 -178.9(3)
O15 C49 C50 C51 3.3(7)
O16 C51 C52 F4 101.3(5)
O16 C51 C52 F5 -139.8(4)
O16 C51 C52 F6 -15.6(6)
O17 C54 C55 C56 0.1(7)
O18 C56 C57 F10 2.4(7)
O18 C56 C57 F11 128.3(5)
O18 C56 C57 F12 -121.4(6)
O18 C56 C57 F10A 54.7(6)
O18 C56 C57 F11A 178.1(7)
O18 C56 C57 F12A -55.6(6)
